data_2300623
loop_
_publ_author_name
'Yadav, Harsh'
'Sinha, Nidhi'
'Goel, Sahil'
'Hussain, Abid'
'Kumar, Binay'

_publ_section_title
;
 Growth and structural and physical properties of diisopropylammonium
 bromide molecular single crystals
;
_journal_coeditor_code EI5011
_journal_issue 6
_journal_name_full 'Journal of Applied Crystallography'
_journal_page_first 2053
_journal_page_last 2062
_journal_paper_doi 10.1107/S1600576716014552
_journal_volume 49
_journal_year 2016
_chemical_formula_moiety 'C6 H16 N, Br '
_chemical_formula_sum 'C6 H16 Br N'
_chemical_formula_weight 182.10
_space_group_crystal_system orthorhombic
_space_group_IT_number 19
_space_group_name_Hall 'P 2ac 2ab'
_space_group_name_H-M_alt 'P 21 21 21'
_symmetry_space_group_name_Hall 'P 2ac 2ab'
_symmetry_space_group_name_H-M 'P 21 21 21'
_atom_sites_solution_hydrogens geom
_audit_creation_method
;
Olex2 1.2
(compiled 2015.09.30 svn.r3233 for OlexSys, GUI svn.r5103)
;
_cell_angle_alpha 90
_cell_angle_beta 90
_cell_angle_gamma 90
_cell_formula_units_Z 4
_cell_length_a 7.9986(5)
_cell_length_b 8.2984(8)
_cell_length_c 13.5500(9)
_cell_measurement_reflns_used 2791
_cell_measurement_temperature 293(2)
_cell_measurement_theta_max 23.8750
_cell_measurement_theta_min 3.5150
_cell_volume 899.39(12)
_computing_molecular_graphics 'Olex2 (Dolomanov et al., 2009)'
_computing_publication_material 'Olex2 (Dolomanov et al., 2009)'
_computing_structure_refinement 'ShelXL (Sheldrick, 2015)'
_computing_structure_solution 'ShelXS (Sheldrick, 2008)'
_diffrn_ambient_temperature 293(2)
_diffrn_measured_fraction_theta_full 0.998
_diffrn_measured_fraction_theta_max 0.957
_diffrn_measurement_device_type 'Xcalibur, Sapphire3'
_diffrn_measurement_method '\w scans'
_diffrn_radiation_type MoK\a
_diffrn_radiation_wavelength 0.71073
_diffrn_reflns_av_R_equivalents 0.0906
_diffrn_reflns_limit_h_max 10
_diffrn_reflns_limit_h_min -10
_diffrn_reflns_limit_k_max 11
_diffrn_reflns_limit_k_min -11
_diffrn_reflns_limit_l_max 18
_diffrn_reflns_limit_l_min -18
_diffrn_reflns_number 13295
_diffrn_reflns_theta_full 25.242
_diffrn_reflns_theta_max 29.315
_diffrn_reflns_theta_min 2.957
_exptl_absorpt_coefficient_mu 4.491
_exptl_absorpt_correction_T_max 1.00000
_exptl_absorpt_correction_T_min 0.36649
_exptl_absorpt_correction_type multi-scan
_exptl_absorpt_process_details
;
CrysAlisPro, Agilent Technologies,
Version 1.171.36.32 (release 02-08-2013 CrysAlis171 .NET)
(compiled Aug  2 2013,16:46:58)
Empirical absorption correction using spherical harmonics,
 implemented in SCALE3 ABSPACK scaling algorithm.
;
_exptl_crystal_colour colorless
_exptl_crystal_density_diffrn 1.345
_exptl_crystal_description Block
_exptl_crystal_F_000 376
_exptl_crystal_size_max 0.5
_exptl_crystal_size_mid 0.5
_exptl_crystal_size_min 0.5
_refine_diff_density_max 0.717
_refine_diff_density_min -0.463
_refine_ls_abs_structure_details
;
 Flack x determined using 529 quotients [(I+)-(I-)]/[(I+)+(I-)]
 (Parsons, Flack and Wagner, Acta Cryst. B69 (2013) 249-259).
;
_refine_ls_abs_structure_Flack -0.033(19)
_refine_ls_extinction_coef 0.122(6)
_refine_ls_extinction_expression Fc^*^=kFc[1+0.001xFc^2^\l^3^/sin(2\q)]^-1/4^
_refine_ls_extinction_method 'SHELXL-2014/7 (Sheldrick 2014'
_refine_ls_goodness_of_fit_ref 1.129
_refine_ls_hydrogen_treatment constr
_refine_ls_matrix_type full
_refine_ls_number_parameters 78
_refine_ls_number_reflns 2283
_refine_ls_number_restraints 0
_refine_ls_restrained_S_all 1.129
_refine_ls_R_factor_all 0.0796
_refine_ls_R_factor_gt 0.0512
_refine_ls_shift/su_max 0.022
_refine_ls_shift/su_mean 0.006
_refine_ls_structure_factor_coef Fsqd
_refine_ls_weighting_details 'w=1/[\s^2^(Fo^2^)+(0.0330P)^2^+0.1180P] where P=(Fo^2^+2Fc^2^)/3'
_refine_ls_weighting_scheme calc
_refine_ls_wR_factor_gt 0.0943
_refine_ls_wR_factor_ref 0.1057
_reflns_number_gt 1719
_reflns_number_total 2283
_reflns_threshold_expression 'I > 2\s(I)'
_cod_data_source_file ei5011sup1.cif
_cod_data_source_block I
_cod_depositor_comments 'Adding full bibliography for 2300623.cif.'
_cod_database_code 2300623
_cod_database_fobs_code 2300623
_shelx_space_group_comment
;
The symmetry employed for this shelxl refinement is uniquely defined
by the following loop, which should always be used as a source of
symmetry information in preference to the above space-group names.
They are only intended as comments.
;

loop_
_space_group_symop_operation_xyz
'x, y, z'
'-x+1/2, -y, z+1/2'
'x+1/2, -y+1/2, -z'
'-x, y+1/2, -z+1/2'

loop_
_atom_site_type_symbol
_atom_site_label
_atom_site_fract_x
_atom_site_fract_y
_atom_site_fract_z
_atom_site_U_iso_or_equiv
_atom_site_adp_type
_atom_site_calc_flag
_atom_site_occupancy
Br Br1 -0.23258(6) -0.25025(9) -0.63435(4) 0.0436(3) Uani d 1
C C3 -0.2741(8) -0.2559(9) -0.2276(5) 0.0639(19) Uani d 1
H H3A -0.3929 -0.2496 -0.2180 0.096 Uiso calc 1
H H3B -0.2196 -0.1788 -0.1857 0.096 Uiso calc 1
H H3C -0.2360 -0.3623 -0.2113 0.096 Uiso calc 1
N N1 -0.3280(6) -0.3350(5) -0.4012(4) 0.0324(11) Uani d 1
H H1A -0.4366 -0.3147 -0.3942 0.039 Uiso calc 1
H H1B -0.3013 -0.3118 -0.4634 0.039 Uiso calc 1
C C6 -0.4146(9) -0.6002(8) -0.4577(5) 0.057(2) Uani d 1
H H6A -0.5280 -0.5656 -0.4482 0.086 Uiso calc 1
H H6B -0.4069 -0.7141 -0.4463 0.086 Uiso calc 1
H H6C -0.3806 -0.5767 -0.5241 0.086 Uiso calc 1
C C2 -0.2329(7) -0.2195(7) -0.3346(5) 0.0428(16) Uani d 1
H H2 -0.1126 -0.2345 -0.3450 0.051 Uiso calc 1
C C5 -0.3024(8) -0.5127(7) -0.3866(5) 0.0375(16) Uani d 1
H H5 -0.3366 -0.5405 -0.3192 0.045 Uiso calc 1
C C1 -0.2794(10) -0.0511(8) -0.3631(5) 0.058(2) Uani d 1
H H1C -0.3976 -0.0364 -0.3548 0.086 Uiso calc 1
H H1D -0.2500 -0.0329 -0.4309 0.086 Uiso calc 1
H H1E -0.2205 0.0239 -0.3219 0.086 Uiso calc 1
C C4 -0.1194(8) -0.5560(10) -0.3990(7) 0.076(3) Uani d 1
H H4A -0.0836 -0.5281 -0.4644 0.114 Uiso calc 1
H H4B -0.1049 -0.6696 -0.3889 0.114 Uiso calc 1
H H4C -0.0539 -0.4977 -0.3516 0.114 Uiso calc 1

loop_
_atom_site_aniso_label
_atom_site_aniso_U_11
_atom_site_aniso_U_22
_atom_site_aniso_U_33
_atom_site_aniso_U_12
_atom_site_aniso_U_13
_atom_site_aniso_U_23
Br1 0.0375(4) 0.0581(5) 0.0351(4) -0.0035(5) 0.0015(2) 0.0038(4)
C3 0.081(5) 0.069(5) 0.042(4) 0.005(8) -0.015(3) -0.008(4)
N1 0.034(2) 0.035(3) 0.028(2) -0.001(2) 0.008(2) -0.002(2)
C6 0.074(5) 0.038(4) 0.061(5) -0.008(4) -0.001(4) -0.007(4)
C2 0.033(3) 0.048(5) 0.047(3) -0.004(3) 0.000(2) -0.008(3)
C5 0.047(4) 0.032(3) 0.034(4) -0.001(3) 0.008(3) 0.000(3)
C1 0.076(6) 0.036(4) 0.060(5) -0.014(4) 0.008(5) -0.007(3)
C4 0.058(5) 0.051(5) 0.118(7) 0.019(4) 0.011(5) 0.011(5)

loop_
_atom_type_symbol
_atom_type_description
_atom_type_scat_dispersion_real
_atom_type_scat_dispersion_imag
_atom_type_scat_source
C C 0.0033 0.0016 'International Tables Vol C Tables 4.2.6.8 and 6.1.1.4'
H H 0.0000 0.0000 'International Tables Vol C Tables 4.2.6.8 and 6.1.1.4'
N N 0.0061 0.0033 'International Tables Vol C Tables 4.2.6.8 and 6.1.1.4'
Br Br -0.2901 2.4595 'International Tables Vol C Tables 4.2.6.8 and 6.1.1.4'

loop_
_geom_angle_atom_site_label_1
_geom_angle_atom_site_label_2
_geom_angle_atom_site_label_3
_geom_angle
C5 N1 C2 118.2(5)
C3 C2 N1 109.4(5)
C1 C2 C3 112.3(6)
C1 C2 N1 108.1(5)
N1 C5 C6 107.9(5)
N1 C5 C4 110.5(5)
C6 C5 C4 113.0(6)

loop_
_geom_bond_atom_site_label_1
_geom_bond_atom_site_label_2
_geom_bond_distance
C3 C2 1.517(10)
N1 C2 1.521(8)
N1 C5 1.502(7)
C6 C5 1.504(8)
C2 C1 1.497(9)
C5 C4 1.517(9)
